data_7246079
loop_
_publ_author_name
'Payne, Simon'
'Andrusenko, Iryna'
'Papi, Francesco'
'Potticary, Jason'
'Gemmi, Mauro'
'Hall, Simon R.'

_publ_section_title
;
 The crystal structure and electronic properties of three novel charge
 transfer co-crystals TCNQFn--triphenylene (n = 0, 2, 4)
;
_journal_issue 5
_journal_name_full CrystEngComm
_journal_page_first 828
_journal_page_last 834
_journal_paper_doi 10.1039/D2CE01127A
_journal_volume 25
_journal_year 2023
_chemical_formula_sum 'C30 H16 N4'
_chemical_formula_weight 432.49
_chemical_name_systematic triphenylene-TCNQ
_space_group_crystal_system triclinic
_space_group_IT_number 2
_space_group_name_Hall '-P 1'
_space_group_name_H-M_alt 'P -1'
_atom_sites_solution_hydrogens mixed
_atom_type_scat_source 'Doyle & Turner (1968)'
_audit_creation_method SHELXL-2018/3
_audit_update_record
;
2022-08-16 deposited with the CCDC.	2023-01-04 downloaded from the CCDC.
;
_cell_angle_alpha 78.4(5)
_cell_angle_beta 83.9(5)
_cell_angle_gamma 72.9(5)
_cell_formula_units_Z 2
_cell_length_a 6.8(1)
_cell_length_b 11.2(2)
_cell_length_c 17.7(4)
_cell_measurement_temperature 293(2)
_cell_volume 1261(4)
_computing_structure_refinement 'SHELXL-2018/3 (Sheldrick, 2018)'
_diffrn_ambient_temperature 293(2)
_diffrn_detector 'single-electron detector MEDIPIX'
_diffrn_detector_type 'ASI Timepix'
_diffrn_measured_fraction_theta_full 0.662
_diffrn_measured_fraction_theta_max 0.662
_diffrn_measurement_device 'transmission electron microscope'
_diffrn_measurement_device_type 'Zeiss Libra 120'
_diffrn_measurement_method 'stepwise precession-assisted 3D electron diffration'
_diffrn_radiation_type electron
_diffrn_radiation_wavelength 0.0335
_diffrn_reflns_av_R_equivalents 0.2117
_diffrn_reflns_av_unetI/netI 0.2264
_diffrn_reflns_Laue_measured_fraction_full 0.662
_diffrn_reflns_Laue_measured_fraction_max 0.662
_diffrn_reflns_limit_h_max 6
_diffrn_reflns_limit_h_min -6
_diffrn_reflns_limit_k_max 11
_diffrn_reflns_limit_k_min -11
_diffrn_reflns_limit_l_max 17
_diffrn_reflns_limit_l_min -17
_diffrn_reflns_number 3423
_diffrn_reflns_point_group_measured_fraction_full 0.662
_diffrn_reflns_point_group_measured_fraction_max 0.662
_diffrn_reflns_theta_full 0.960
_diffrn_reflns_theta_max 0.960
_diffrn_reflns_theta_min 0.091
_diffrn_source '120 kV electron microscope'
_diffrn_source_type 'LaB6 gun'
_exptl_absorpt_coefficient_mu 0.000
_exptl_crystal_colour scarlet
_exptl_crystal_density_diffrn 1.139
_exptl_crystal_description nanocrystal
_exptl_crystal_F_000 182
_refine_diff_density_max 0.251
_refine_diff_density_min -0.403
_refine_diff_density_rms 0.091
_refine_ls_extinction_method none
_refine_ls_goodness_of_fit_ref 2.925
_refine_ls_hydrogen_treatment mixed
_refine_ls_matrix_type full
_refine_ls_number_parameters 93
_refine_ls_number_reflns 1747
_refine_ls_number_restraints 78
_refine_ls_restrained_S_all 2.896
_refine_ls_R_factor_all 0.5020
_refine_ls_R_factor_gt 0.4104
_refine_ls_shift/su_max 0.032
_refine_ls_shift/su_mean 0.006
_refine_ls_structure_factor_coef Fsqd
_refine_ls_weighting_details 'w=1/[\s^2^(Fo^2^)+(0.1000P)^2^] where P=(Fo^2^+2Fc^2^)/3'
_refine_ls_weighting_scheme calc
_refine_ls_wR_factor_gt 0.6773
_refine_ls_wR_factor_ref 0.7287
_reflns_Friedel_coverage 0.000
_reflns_number_gt 712
_reflns_number_total 1747
_reflns_threshold_expression 'I > 2\s(I)'
_cod_data_source_file d2ce01127a1.cif
_cod_data_source_block shelx
_cod_depositor_comments 'Adding full bibliography for 7246079--7246081.cif.'
_cod_original_cell_volume 1261(44)
_cod_database_code 7246079
_shelx_shelxl_version_number 2018/3
_shelx_space_group_comment
;
The symmetry employed for this shelxl refinement is uniquely defined
by the following loop, which should always be used as a source of
symmetry information in preference to the above space-group names.
They are only intended as comments.
;

loop_
_space_group_symop_operation_xyz
'x, y, z'
'-x, -y, -z'

loop_
_atom_site_label
_atom_site_type_symbol
_atom_site_fract_x
_atom_site_fract_y
_atom_site_fract_z
_atom_site_U_iso_or_equiv
_atom_site_adp_type
_atom_site_occupancy
_atom_site_site_symmetry_order
_atom_site_calc_flag
_atom_site_refinement_flags_posn
_atom_site_refinement_flags_adp
_atom_site_refinement_flags_occupancy
_atom_site_disorder_assembly
_atom_site_disorder_group
H24 H 0.38(2) 0.732(6) 0.203(3) 0.05(5) Uiso 1 1 d D . . . .
C1 C -0.180(3) 0.671(2) 0.3776(14) 0.074(13) Uiso 1 1 d G U . . .
H1 H -0.208444 0.701261 0.423924 0.089 Uiso 1 1 calc R U . . .
C2 C -0.099(4) 0.541(2) 0.3782(15) 0.098(15) Uiso 1 1 d G U . . .
H2 H -0.073254 0.485166 0.424806 0.118 Uiso 1 1 calc R U . . .
C3 C -0.057(4) 0.4958(14) 0.3090(18) 0.078(13) Uiso 1 1 d G U . . .
H3 H -0.002388 0.409167 0.309345 0.093 Uiso 1 1 calc R U . . .
C4 C -0.095(4) 0.580(2) 0.2393(15) 0.061(11) Uiso 1 1 d G U . . .
H4 H -0.066712 0.549261 0.193001 0.074 Uiso 1 1 calc R U . . .
C5 C -0.176(4) 0.7092(19) 0.2388(14) 0.113(16) Uiso 1 1 d DG U . . .
C6 C -0.219(4) 0.7547(14) 0.3079(17) 0.052(10) Uiso 1 1 d DG U . . .
C7 C -0.277(3) 0.8833(13) 0.3124(12) 0.026(8) Uiso 1 1 d DG U . . .
C8 C -0.306(3) 0.9738(17) 0.2451(10) 0.031(8) Uiso 1 1 d DG U . . .
C9 C -0.369(3) 1.1022(16) 0.2493(11) 0.039(9) Uiso 1 1 d G U . . .
H9 H -0.388610 1.162794 0.204303 0.047 Uiso 1 1 calc R U . . .
C10 C -0.402(3) 1.1401(13) 0.3208(13) 0.054(10) Uiso 1 1 d G U . . .
H10 H -0.443650 1.226039 0.323654 0.065 Uiso 1 1 calc R U . . .
C11 C -0.372(3) 1.0496(18) 0.3881(10) 0.032(8) Uiso 1 1 d G U . . .
H11 H -0.394168 1.074936 0.435949 0.038 Uiso 1 1 calc R U . . .
C12 C -0.309(3) 0.9212(16) 0.3839(10) 0.047(9) Uiso 1 1 d G U . . .
H12 H -0.289645 0.860589 0.428892 0.056 Uiso 1 1 calc R U . . .
C13 C -0.263(4) 0.933(3) 0.1742(12) 0.103(15) Uiso 1 1 d DG U . . .
C14 C -0.294(5) 1.019(2) 0.1047(17) 0.105(16) Uiso 1 1 d G U . . .
H14 H -0.348444 1.105063 0.104667 0.127 Uiso 1 1 calc R U . . .
C15 C -0.242(6) 0.974(4) 0.0352(12) 0.21(3) Uiso 1 1 d G U . . .
H15 H -0.262627 1.031294 -0.011327 0.249 Uiso 1 1 calc R U . . .
C16 C -0.160(6) 0.845(4) 0.0352(14) 0.22(3) Uiso 1 1 d G U . . .
H16 H -0.125815 0.815529 -0.011267 0.260 Uiso 1 1 calc R U . . .
C17 C -0.130(6) 0.760(2) 0.105(2) 0.17(2) Uiso 1 1 d G U . . .
H17 H -0.074818 0.673532 0.104787 0.201 Uiso 1 1 calc R U . . .
C18 C -0.181(6) 0.804(2) 0.1743(14) 0.138(18) Uiso 1 1 d DG U . . .
C19 C 0.332(3) 0.6831(14) 0.3171(13) 0.023(8) Uiso 1 1 d DG U . . .
C20 C 0.283(3) 0.7337(17) 0.3845(11) 0.070(12) Uiso 1 1 d DG U . . .
H20 H 0.298071 0.680115 0.432286 0.083 Uiso 1 1 calc R U . . .
C21 C 0.212(3) 0.8645(18) 0.3804(12) 0.030(8) Uiso 1 1 d DG U . . .
H21 H 0.178733 0.898327 0.425502 0.036 Uiso 1 1 calc R U . . .
C22 C 0.189(3) 0.9446(14) 0.3090(13) 0.033(8) Uiso 1 1 d DG U . . .
C23 C 0.239(3) 0.8939(16) 0.2416(11) 0.042(10) Uiso 1 1 d DG U . . .
H23 H 0.223816 0.947532 0.193751 0.051 Uiso 1 1 calc R U . . .
C24 C 0.310(3) 0.7632(17) 0.2456(11) 0.027(8) Uiso 1 1 d DG U . . .
C25 C 0.383(5) 0.550(2) 0.3204(18) 0.041(9) Uiso 1 1 d D U . . .
C26 C 0.414(4) 0.457(3) 0.390(2) 0.049(10) Uiso 1 1 d D U . . .
C27 C 0.453(5) 0.499(3) 0.254(2) 0.038(9) Uiso 1 1 d D U . . .
C28 C 0.113(5) 1.078(2) 0.3109(19) 0.042(9) Uiso 1 1 d D U . . .
C29 C 0.063(5) 1.145(4) 0.372(2) 0.048(10) Uiso 1 1 d D U . . .
C30 C 0.084(4) 1.172(3) 0.242(2) 0.055(11) Uiso 1 1 d D U . . .
N31 N 0.426(4) 0.404(3) 0.450(2) 0.042(9) Uiso 1 1 d D U . . .
N32 N 0.503(5) 0.446(4) 0.205(2) 0.052(10) Uiso 1 1 d D U . . .
N33 N 0.043(6) 1.165(5) 0.431(3) 0.088(14) Uiso 1 1 d D U . . .
N34 N 0.070(6) 1.230(4) 0.183(2) 0.089(15) Uiso 1 1 d D U . . .

loop_
_geom_angle_atom_site_label_1
_geom_angle_atom_site_label_2
_geom_angle_atom_site_label_3
_geom_angle
_geom_angle_site_symmetry_1
_geom_angle_site_symmetry_3
_geom_angle_publ_flag
C2 C1 C6 120.0 . . ?
C3 C2 C1 120.0 . . ?
C4 C3 C2 120.0 . . ?
C3 C4 C5 120.0 . . ?
C6 C5 C4 120.0 . . ?
C6 C5 C18 113(2) . . ?
C4 C5 C18 125(2) . . ?
C5 C6 C1 120.0 . . ?
C5 C6 C7 123.6(18) . . ?
C1 C6 C7 116(2) . . ?
C8 C7 C12 120.0 . . ?
C8 C7 C6 119.8(18) . . ?
C12 C7 C6 120.2(15) . . ?
C9 C8 C7 120.0 . . ?
C9 C8 C13 121.1(16) . . ?
C7 C8 C13 119(2) . . ?
C8 C9 C10 120.0 . . ?
C11 C10 C9 120.0 . . ?
C12 C11 C10 120.0 . . ?
C11 C12 C7 120.0 . . ?
C14 C13 C18 120.0 . . ?
C14 C13 C8 122(3) . . ?
C18 C13 C8 118(2) . . ?
C15 C14 C13 120.0 . . ?
C14 C15 C16 120.0 . . ?
C17 C16 C15 120.0 . . ?
C18 C17 C16 120.0 . . ?
C17 C18 C13 120.0 . . ?
C17 C18 C5 114(3) . . ?
C13 C18 C5 125(2) . . ?
C20 C19 C24 120.0 . . ?
C20 C19 C25 120.3(17) . . ?
C24 C19 C25 119.3(18) . . ?
C21 C20 C19 120.0 . . ?
C20 C21 C22 120.0 . . ?
C21 C22 C23 120.0 . . ?
C21 C22 C28 115.7(19) . . ?
C23 C22 C28 124.3(17) . . ?
C22 C23 C24 120.0 . . ?
C23 C24 C19 120.0 . . ?
C26 C25 C27 113(3) . . ?
C26 C25 C19 125(2) . . ?
C27 C25 C19 120(3) . . ?
N31 C26 C25 168(3) . . ?
N32 C27 C25 172(4) . . ?
C30 C28 C22 122(3) . . ?
C30 C28 C29 106(3) . . ?
C22 C28 C29 132(3) . . ?
N33 C29 C28 160(5) . . ?
N34 C30 C28 170(4) . . ?

loop_
_geom_bond_atom_site_label_1
_geom_bond_atom_site_label_2
_geom_bond_distance
_geom_bond_site_symmetry_2
_geom_bond_publ_flag
C1 C2 1.3900 . ?
C1 C6 1.3900 . ?
C2 C3 1.3900 . ?
C3 C4 1.3900 . ?
C4 C5 1.3900 . ?
C5 C6 1.3900 . ?
C5 C18 1.39(2) . ?
C6 C7 1.39(3) . ?
C7 C8 1.3900 . ?
C7 C12 1.3900 . ?
C8 C9 1.3900 . ?
C8 C13 1.39(3) . ?
C9 C10 1.3900 . ?
C10 C11 1.3900 . ?
C11 C12 1.3900 . ?
C13 C14 1.3900 . ?
C13 C18 1.3900 . ?
C14 C15 1.3900 . ?
C15 C16 1.3900 . ?
C16 C17 1.3900 . ?
C17 C18 1.3900 . ?
C19 C20 1.3900 . ?
C19 C24 1.3900 . ?
C19 C25 1.42(4) . ?
C20 C21 1.3900 . ?
C21 C22 1.3900 . ?
C22 C23 1.3900 . ?
C22 C28 1.44(4) . ?
C23 C24 1.3900 . ?
C25 C26 1.44(4) . ?
C25 C27 1.39(4) . ?
C26 N31 1.10(4) . ?
C27 N32 1.12(3) . ?
C28 C30 1.43(4) . ?
C28 C29 1.39(4) . ?
C29 N33 1.10(4) . ?
C30 N34 1.10(4) . ?
